data_4082030
loop_
_publ_author_name
'Guo, Shuai'
'Lim, Miao Hui'
'Huynh, Han Vinh'

_publ_section_title
;
 Copper(I) Heteroleptic Bis(NHC) and Mixed NHC/Phosphine Complexes:
 Syntheses and Catalytic Activities in the One-Pot Sequential CuAAC
 Reaction of Aromatic Amines
;
_journal_issue 23
_journal_name_full Organometallics
_journal_page_first 7225
_journal_paper_doi 10.1021/om400911u
_journal_volume 32
_journal_year 2013
_chemical_formula_sum 'C44 H52 Cu F6 N4 P'
_chemical_formula_weight 845.41
_chemical_name_systematic
; 
 ? 
;
_space_group_IT_number 96
_symmetry_cell_setting tetragonal
_symmetry_space_group_name_Hall 'P 4nw 2abw'
_symmetry_space_group_name_H-M 'P 43 21 2'
_atom_sites_solution_hydrogens geom
_atom_sites_solution_primary direct
_atom_sites_solution_secondary difmap
_audit_creation_method SHELXL-97
_cell_angle_alpha 90.00
_cell_angle_beta 90.00
_cell_angle_gamma 90.00
_cell_formula_units_Z 4
_cell_length_a 11.7715(6)
_cell_length_b 11.7715(6)
_cell_length_c 29.608(3)
_cell_measurement_reflns_used 973
_cell_measurement_temperature 100(2)
_cell_measurement_theta_max 22.59
_cell_measurement_theta_min 2.45
_cell_volume 4102.7(5)
_computing_cell_refinement 'Bruker SMART'
_computing_data_collection 'Bruker SMART'
_computing_data_reduction 'Bruker SAINT'
_computing_molecular_graphics 'Bruker SHELXTL'
_computing_publication_material 'Bruker SHELXTL'
_computing_structure_refinement 'SHELXL-97 (Sheldrick, 1997)'
_computing_structure_solution 'SHELXS-97 (Sheldrick, 1990)'
_diffrn_ambient_temperature 100(2)
_diffrn_measured_fraction_theta_full 1.000
_diffrn_measured_fraction_theta_max 1.000
_diffrn_measurement_device_type 'CCD area detector'
_diffrn_measurement_method 'phi and omega scans'
_diffrn_radiation_monochromator graphite
_diffrn_radiation_source 'fine-focus sealed tube'
_diffrn_radiation_type MoK\a
_diffrn_radiation_wavelength 0.71073
_diffrn_reflns_av_R_equivalents 0.0562
_diffrn_reflns_av_sigmaI/netI 0.0430
_diffrn_reflns_limit_h_max 14
_diffrn_reflns_limit_h_min -15
_diffrn_reflns_limit_k_max 15
_diffrn_reflns_limit_k_min -14
_diffrn_reflns_limit_l_max 38
_diffrn_reflns_limit_l_min -37
_diffrn_reflns_number 29535
_diffrn_reflns_theta_full 27.50
_diffrn_reflns_theta_max 27.50
_diffrn_reflns_theta_min 1.86
_exptl_absorpt_coefficient_mu 0.635
_exptl_absorpt_correction_T_max 0.9220
_exptl_absorpt_correction_T_min 0.8422
_exptl_absorpt_correction_type multi-scan
_exptl_absorpt_process_details 'Sadabs, (Sheldrick 2008)'
_exptl_crystal_colour Colourless
_exptl_crystal_density_diffrn 1.369
_exptl_crystal_density_meas ?
_exptl_crystal_density_method 'not measured'
_exptl_crystal_description Block
_exptl_crystal_F_000 1768
_exptl_crystal_size_max 0.28
_exptl_crystal_size_mid 0.26
_exptl_crystal_size_min 0.13
_refine_diff_density_max 0.546
_refine_diff_density_min -0.458
_refine_diff_density_rms 0.204
_refine_ls_abs_structure_details 'Flack H D (1983), Acta Cryst. A39, 876-881'
_refine_ls_abs_structure_Flack 0.031(14)
_refine_ls_extinction_method none
_refine_ls_goodness_of_fit_ref 1.089
_refine_ls_hydrogen_treatment constr
_refine_ls_matrix_type full
_refine_ls_number_parameters 259
_refine_ls_number_reflns 4729
_refine_ls_number_restraints 0
_refine_ls_restrained_S_all 1.089
_refine_ls_R_factor_all 0.0533
_refine_ls_R_factor_gt 0.0413
_refine_ls_shift/su_max 0.000
_refine_ls_shift/su_mean 0.000
_refine_ls_structure_factor_coef Fsqd
_refine_ls_weighting_details 'calc w=1/[\s^2^(Fo^2^)+(0.0732P)^2^+0.0000P] where P=(Fo^2^+2Fc^2^)/3'
_refine_ls_weighting_scheme calc
_refine_ls_wR_factor_gt 0.1097
_refine_ls_wR_factor_ref 0.1197
_reflns_number_gt 4077
_reflns_number_total 4729
_reflns_threshold_expression >2sigma(I)
_cod_data_source_file om400911u_si_001.cif
_cod_data_source_block c544
_cod_depositor_comments
;
The following automatic conversions were performed:

'_symmetry_cell_setting' value 'Tetragonal' changed to 'tetragonal'
according to /home/saulius/struct/CIF-dictionaries/cif_core.dic
dictionary named 'cif_core.dic' version 2.4.2 from
2011-04-26.

'_exptl_absorpt_correction_type' value 'Multi-scan'
changed to 'multi-scan' according to
/home/saulius/struct/CIF-dictionaries/cif_core.dic dictionary named
'cif_core.dic' version 2.4.2 from 2011-04-26.

Automatic conversion script
Id: cif_fix_values 1891 2012-01-12 08:04:46Z andrius 

The following automatic conversions were performed:

'_exptl_crystal_density_meas' value 'Not Measured' was changed to '?'
- the value is perceived as not measured.

Automatic conversion script
Id: cif_fix_values 3008 2015-01-20 13:52:24Z robertas 
;
_cod_original_cell_volume 4102.8(5)
_cod_original_sg_symbol_H-M P4(3)2(1)2
_cod_database_code 4082030

loop_
_symmetry_equiv_pos_as_xyz
'x, y, z'
'-x, -y, z+1/2'
'-y+1/2, x+1/2, z+3/4'
'y+1/2, -x+1/2, z+1/4'
'-x+1/2, y+1/2, -z+3/4'
'x+1/2, -y+1/2, -z+1/4'
'y, x, -z'
'-y, -x, -z+1/2'

loop_
_atom_site_label
_atom_site_type_symbol
_atom_site_fract_x
_atom_site_fract_y
_atom_site_fract_z
_atom_site_U_iso_or_equiv
_atom_site_adp_type
_atom_site_occupancy
_atom_site_symmetry_multiplicity
_atom_site_calc_flag
_atom_site_refinement_flags
Cu1 Cu 0.39467(2) 0.39467(2) 0.0000 0.01960(12) Uani 1 2 d S
N1 N 0.5343(2) 0.58239(19) 0.03360(8) 0.0278(5) Uani 1 1 d .
N2 N 0.18961(18) 0.27284(18) 0.02736(6) 0.0175(4) Uani 1 1 d .
C1 C 0.5080(2) 0.5080(2) 0.0000 0.0244(7) Uani 1 2 d S
C2 C 0.6228(2) 0.6530(2) 0.02094(11) 0.0350(7) Uani 1 1 d .
H2 H 0.6558 0.7117 0.0386 0.042 Uiso 1 1 calc R
C3 C 0.4720(3) 0.5911(2) 0.07609(10) 0.0311(6) Uani 1 1 d .
H3A H 0.5270 0.5964 0.1013 0.037 Uiso 1 1 calc R
H3B H 0.4265 0.5212 0.0805 0.037 Uiso 1 1 calc R
C4 C 0.3936(3) 0.6933(2) 0.07756(8) 0.0254(6) Uani 1 1 d .
C5 C 0.3874(3) 0.7584(3) 0.11630(10) 0.0366(7) Uani 1 1 d .
H5 H 0.4341 0.7408 0.1415 0.044 Uiso 1 1 calc R
C6 C 0.3132(4) 0.8492(3) 0.11836(12) 0.0518(10) Uani 1 1 d .
H6 H 0.3094 0.8942 0.1450 0.062 Uiso 1 1 calc R
C7 C 0.2449(3) 0.8750(3) 0.08225(12) 0.0442(9) Uani 1 1 d .
H7 H 0.1947 0.9380 0.0838 0.053 Uiso 1 1 calc R
C8 C 0.2489(3) 0.8097(3) 0.04386(11) 0.0397(8) Uani 1 1 d .
H8 H 0.2007 0.8267 0.0190 0.048 Uiso 1 1 calc R
C9 C 0.3238(3) 0.7190(3) 0.04148(10) 0.0317(7) Uani 1 1 d .
H9 H 0.3270 0.6741 0.0148 0.038 Uiso 1 1 calc R
C10 C 0.2813(2) 0.2813(2) 0.0000 0.0173(6) Uani 1 2 d S
C11 C 0.1250(2) 0.1777(2) 0.01725(9) 0.0222(5) Uani 1 1 d .
H11 H 0.0570 0.1542 0.0318 0.027 Uiso 1 1 calc R
C12 C 0.1687(2) 0.3588(2) 0.06125(8) 0.0188(5) Uani 1 1 d .
C13 C 0.2242(2) 0.3497(2) 0.10263(9) 0.0222(5) Uani 1 1 d .
C14 C 0.2152(2) 0.4412(2) 0.13249(9) 0.0255(6) Uani 1 1 d .
H14 H 0.2530 0.4385 0.1608 0.031 Uiso 1 1 calc R
C15 C 0.1515(3) 0.5361(3) 0.12095(9) 0.0302(6) Uani 1 1 d .
H15 H 0.1469 0.5982 0.1413 0.036 Uiso 1 1 calc R
C16 C 0.0942(3) 0.5414(2) 0.07996(9) 0.0294(6) Uani 1 1 d .
H16 H 0.0494 0.6061 0.0730 0.035 Uiso 1 1 calc R
C17 C 0.1020(2) 0.4527(2) 0.04911(8) 0.0230(5) Uani 1 1 d .
C18 C 0.2906(2) 0.2437(3) 0.11601(9) 0.0266(6) Uani 1 1 d .
H18 H 0.3025 0.1978 0.0880 0.032 Uiso 1 1 calc R
C19 C 0.4060(4) 0.2707(4) 0.13520(19) 0.0745(16) Uani 1 1 d .
H19A H 0.3972 0.3118 0.1638 0.112 Uiso 1 1 calc R
H19B H 0.4484 0.3179 0.1137 0.112 Uiso 1 1 calc R
H19C H 0.4477 0.1999 0.1406 0.112 Uiso 1 1 calc R
C20 C 0.2220(4) 0.1709(4) 0.14895(15) 0.0642(13) Uani 1 1 d .
H20A H 0.2130 0.2117 0.1776 0.096 Uiso 1 1 calc R
H20B H 0.2621 0.0992 0.1544 0.096 Uiso 1 1 calc R
H20C H 0.1470 0.1550 0.1360 0.096 Uiso 1 1 calc R
C21 C 0.0456(2) 0.4606(2) 0.00292(10) 0.0293(6) Uani 1 1 d .
H21 H 0.0403 0.3820 -0.0098 0.035 Uiso 1 1 calc R
C22 C 0.1196(3) 0.5312(3) -0.02887(10) 0.0375(7) Uani 1 1 d .
H22A H 0.1218 0.6100 -0.0183 0.056 Uiso 1 1 calc R
H22B H 0.0875 0.5287 -0.0594 0.056 Uiso 1 1 calc R
H22C H 0.1968 0.5000 -0.0293 0.056 Uiso 1 1 calc R
C23 C -0.0743(3) 0.5101(3) 0.00471(12) 0.0389(7) Uani 1 1 d .
H23A H -0.1191 0.4692 0.0274 0.058 Uiso 1 1 calc R
H23B H -0.1104 0.5023 -0.0249 0.058 Uiso 1 1 calc R
H23C H -0.0703 0.5907 0.0129 0.058 Uiso 1 1 calc R
P1 P 0.89640(6) 0.89640(6) 0.0000 0.0302(2) Uani 1 2 d S
F1 F 0.9791(2) 0.8093(3) 0.02463(9) 0.0807(8) Uani 1 1 d .
F2 F 0.9338(2) 0.9935(2) 0.03375(8) 0.0834(10) Uani 1 1 d .
F3 F 0.79919(18) 0.85932(18) 0.03425(7) 0.0492(6) Uani 1 1 d .

loop_
_atom_site_aniso_label
_atom_site_aniso_U_11
_atom_site_aniso_U_22
_atom_site_aniso_U_33
_atom_site_aniso_U_23
_atom_site_aniso_U_13
_atom_site_aniso_U_12
Cu1 0.01804(15) 0.01804(15) 0.0227(2) -0.00100(13) 0.00100(13) -0.00622(17)
N1 0.0267(12) 0.0182(12) 0.0385(13) -0.0024(9) -0.0050(10) -0.0030(9)
N2 0.0166(10) 0.0175(10) 0.0184(9) 0.0029(8) -0.0003(8) -0.0019(8)
C1 0.0200(10) 0.0200(10) 0.0332(18) 0.0010(11) -0.0010(11) -0.0037(14)
C2 0.0215(15) 0.0212(14) 0.0622(19) -0.0017(13) -0.0051(13) -0.0081(11)
C3 0.0396(17) 0.0226(15) 0.0311(14) 0.0000(12) -0.0079(12) -0.0046(12)
C4 0.0280(14) 0.0214(13) 0.0267(12) 0.0024(10) -0.0006(12) -0.0096(12)
C5 0.0446(19) 0.0354(16) 0.0299(15) -0.0027(12) -0.0046(14) 0.0016(15)
C6 0.070(3) 0.047(2) 0.0388(18) -0.0108(16) 0.0046(18) 0.012(2)
C7 0.0414(19) 0.044(2) 0.0470(19) 0.0049(16) 0.0146(15) 0.0120(16)
C8 0.0318(17) 0.0465(19) 0.0409(17) 0.0098(15) -0.0005(13) 0.0010(15)
C9 0.0321(16) 0.0329(16) 0.0301(14) -0.0013(12) -0.0040(12) -0.0016(13)
C10 0.0171(10) 0.0171(10) 0.0179(15) 0.0029(10) -0.0029(10) -0.0016(12)
C11 0.0168(13) 0.0211(13) 0.0287(12) 0.0056(10) -0.0017(10) -0.0051(10)
C12 0.0161(12) 0.0192(12) 0.0212(11) 0.0005(9) 0.0053(9) -0.0043(9)
C13 0.0168(12) 0.0272(14) 0.0227(12) 0.0016(11) 0.0028(10) -0.0003(10)
C14 0.0252(14) 0.0317(15) 0.0195(11) -0.0014(11) 0.0042(11) -0.0032(12)
C15 0.0363(16) 0.0259(15) 0.0285(14) -0.0046(11) 0.0095(12) -0.0019(13)
C16 0.0313(16) 0.0218(14) 0.0352(14) 0.0030(11) 0.0070(13) 0.0015(12)
C17 0.0224(13) 0.0223(13) 0.0242(12) 0.0061(10) 0.0046(11) -0.0024(11)
C18 0.0239(14) 0.0347(16) 0.0213(12) -0.0048(11) -0.0038(10) 0.0079(12)
C19 0.045(2) 0.051(2) 0.128(4) -0.009(3) -0.048(3) 0.012(2)
C20 0.070(3) 0.048(2) 0.075(3) 0.028(2) 0.030(2) 0.033(2)
C21 0.0317(15) 0.0249(14) 0.0312(13) 0.0057(12) -0.0057(13) 0.0005(11)
C22 0.0378(18) 0.0435(18) 0.0313(15) 0.0150(13) -0.0035(14) 0.0040(15)
C23 0.0274(16) 0.0344(17) 0.055(2) 0.0066(16) -0.0097(14) 0.0003(13)
P1 0.0246(3) 0.0246(3) 0.0415(5) -0.0060(3) 0.0060(3) -0.0097(4)
F1 0.0507(15) 0.099(2) 0.0928(19) -0.0013(17) -0.0206(14) 0.0267(15)
F2 0.097(2) 0.0788(18) 0.0741(16) -0.0485(14) 0.0408(15) -0.0636(16)
F3 0.0429(12) 0.0568(13) 0.0480(11) -0.0019(10) 0.0107(9) -0.0236(10)

loop_
_atom_type_symbol
_atom_type_description
_atom_type_scat_dispersion_real
_atom_type_scat_dispersion_imag
_atom_type_scat_source
C C 0.0033 0.0016 'International Tables Vol C Tables 4.2.6.8 and 6.1.1.4'
H H 0.0000 0.0000 'International Tables Vol C Tables 4.2.6.8 and 6.1.1.4'
N N 0.0061 0.0033 'International Tables Vol C Tables 4.2.6.8 and 6.1.1.4'
F F 0.0171 0.0103 'International Tables Vol C Tables 4.2.6.8 and 6.1.1.4'
P P 0.1023 0.0942 'International Tables Vol C Tables 4.2.6.8 and 6.1.1.4'
Cu Cu 0.3201 1.2651 'International Tables Vol C Tables 4.2.6.8 and 6.1.1.4'

loop_
_geom_angle_atom_site_label_1
_geom_angle_atom_site_label_2
_geom_angle_atom_site_label_3
_geom_angle
_geom_angle_site_symmetry_1
_geom_angle_site_symmetry_3
C10 Cu1 C1 180.00(10) . .
C1 N1 C2 111.0(2) . .
C1 N1 C3 124.2(2) . .
C2 N1 C3 124.7(2) . .
C10 N2 C11 111.6(2) . .
C10 N2 C12 120.0(2) . .
C11 N2 C12 128.4(2) . .
N1 C1 N1 104.0(3) 7 .
N1 C1 Cu1 127.99(16) 7 .
N1 C1 Cu1 127.99(16) . .
C2 C2 N1 106.94(17) 7 .
N1 C3 C4 112.7(2) . .
C5 C4 C9 119.2(3) . .
C5 C4 C3 119.8(3) . .
C9 C4 C3 120.9(2) . .
C4 C5 C6 120.0(3) . .
C7 C6 C5 120.5(3) . .
C6 C7 C8 120.1(3) . .
C7 C8 C9 119.7(3) . .
C4 C9 C8 120.5(3) . .
N2 C10 N2 103.9(3) 7 .
N2 C10 Cu1 128.05(14) 7 .
N2 C10 Cu1 128.05(14) . .
C11 C11 N2 106.47(14) 7 .
C13 C12 C17 123.3(2) . .
C13 C12 N2 118.4(2) . .
C17 C12 N2 118.0(2) . .
C12 C13 C14 117.5(2) . .
C12 C13 C18 122.2(2) . .
C14 C13 C18 120.3(2) . .
C15 C14 C13 120.3(2) . .
C14 C15 C16 120.9(3) . .
C15 C16 C17 120.6(3) . .
C16 C17 C12 117.4(2) . .
C16 C17 C21 121.0(2) . .
C12 C17 C21 121.5(2) . .
C19 C18 C13 112.9(3) . .
C19 C18 C20 110.7(3) . .
C13 C18 C20 110.8(2) . .
C17 C21 C22 109.8(2) . .
C17 C21 C23 113.2(3) . .
C22 C21 C23 109.9(2) . .
F2 P1 F2 89.84(17) 7 .
F2 P1 F3 89.74(11) 7 7
F2 P1 F3 179.57(13) . 7
F2 P1 F3 179.57(13) 7 .
F2 P1 F3 89.74(11) . .
F3 P1 F3 90.67(15) 7 .
F2 P1 F1 90.34(17) 7 7
F2 P1 F1 91.55(17) . 7
F3 P1 F1 88.33(14) 7 7
F3 P1 F1 89.79(14) . 7
F2 P1 F1 91.55(17) 7 .
F2 P1 F1 90.34(17) . .
F3 P1 F1 89.79(14) 7 .
F3 P1 F1 88.33(14) . .
F1 P1 F1 177.3(2) 7 .

loop_
_geom_bond_atom_site_label_1
_geom_bond_atom_site_label_2
_geom_bond_distance
_geom_bond_site_symmetry_2
Cu1 C10 1.887(3) .
Cu1 C1 1.887(4) .
N1 C1 1.361(3) .
N1 C2 1.384(4) .
N1 C3 1.460(4) .
N2 C10 1.354(3) .
N2 C11 1.386(3) .
N2 C12 1.446(3) .
C1 N1 1.361(3) 7
C2 C2 1.338(7) 7
C3 C4 1.516(4) .
C4 C5 1.382(4) .
C4 C9 1.382(4) .
C5 C6 1.382(5) .
C6 C7 1.372(5) .
C7 C8 1.372(5) .
C8 C9 1.387(5) .
C10 N2 1.354(3) 7
C11 C11 1.346(5) 7
C12 C13 1.393(3) .
C12 C17 1.402(4) .
C13 C14 1.398(4) .
C13 C18 1.524(4) .
C14 C15 1.389(4) .
C15 C16 1.389(4) .
C16 C17 1.390(4) .
C17 C21 1.523(4) .
C18 C19 1.507(4) .
C18 C20 1.529(5) .
C21 C22 1.528(4) .
C21 C23 1.528(4) .
P1 F2 1.581(2) 7
P1 F2 1.581(2) .
P1 F3 1.590(2) 7
P1 F3 1.590(2) .
P1 F1 1.591(2) 7
P1 F1 1.591(2) .
